data_1504650
loop_
_publ_author_name
'Gaddam, Vikram'
'Nagarajan, Rajagopal'

_publ_section_title
;
 An Efficient, one-pot synthesis of isomeric ellipticine derivatives
 through intramolecular imino-Diels-Alder reaction
;
_journal_coden_ASTM ORLEF7
_journal_issue 10
_journal_name_full 'Organic Letters'
_journal_page_first 1975
_journal_page_last 1978
_journal_paper_doi 10.1021/ol800497u
_journal_volume 10
_journal_year 2008
_chemical_formula_moiety 'C28 H25 Cl2 N3'
_chemical_formula_sum 'C28 H25 Cl2 N3'
_chemical_formula_weight 474.41
_chemical_name_systematic
; 
 cis-9,11-dichloro-5-ethyl-16,16-dimethyl-5,8,8a,15,15a,16-hexahydrobenzo
 [5',6']pyrrolizino [2',1':5,6]pyrido[2,3-c]carbazole 
;
_space_group_IT_number 14
_symmetry_cell_setting monoclinic
_symmetry_space_group_name_Hall '-P 2ybc'
_symmetry_space_group_name_H-M 'P 1 21/c 1'
_atom_sites_solution_hydrogens geom
_atom_sites_solution_primary direct
_atom_sites_solution_secondary difmap
_audit_creation_method SHELXL-97
_cell_angle_alpha 90.00
_cell_angle_beta 98.575(4)
_cell_angle_gamma 90.00
_cell_formula_units_Z 4
_cell_length_a 10.912(2)
_cell_length_b 16.114(3)
_cell_length_c 13.277(3)
_cell_measurement_reflns_used 4849
_cell_measurement_temperature 298(2)
_cell_measurement_theta_max 25.10
_cell_measurement_theta_min 2.27
_cell_volume 2308.5(8)
_computing_cell_refinement 'Bruker SMART'
_computing_data_collection 'Bruker SMART'
_computing_data_reduction 'Bruker SAINT'
_computing_molecular_graphics 'Bruker SHELXTL'
_computing_publication_material 'Bruker SHELXTL'
_computing_structure_refinement 'SHELXL-97 (Sheldrick, 1997)'
_computing_structure_solution 'SHELXS-97 (Sheldrick, 1990)'
_diffrn_ambient_temperature 298(2)
_diffrn_measured_fraction_theta_full 1.000
_diffrn_measured_fraction_theta_max 1.000
_diffrn_measurement_device_type 'CCD area detector'
_diffrn_measurement_method 'phi and omega scans'
_diffrn_radiation_monochromator graphite
_diffrn_radiation_source 'fine-focus sealed tube'
_diffrn_radiation_type MoK\a
_diffrn_radiation_wavelength 0.71073
_diffrn_reflns_av_R_equivalents 0.0301
_diffrn_reflns_av_sigmaI/netI 0.0325
_diffrn_reflns_limit_h_max 12
_diffrn_reflns_limit_h_min -12
_diffrn_reflns_limit_k_max 19
_diffrn_reflns_limit_k_min -19
_diffrn_reflns_limit_l_max 15
_diffrn_reflns_limit_l_min -14
_diffrn_reflns_number 13410
_diffrn_reflns_theta_full 25.00
_diffrn_reflns_theta_max 25.00
_diffrn_reflns_theta_min 1.89
_exptl_absorpt_coefficient_mu 0.304
_exptl_absorpt_correction_T_max 0.9418
_exptl_absorpt_correction_T_min 0.8882
_exptl_absorpt_correction_type multi-scan
_exptl_absorpt_process_details sadabs
_exptl_crystal_colour yellow
_exptl_crystal_density_diffrn 1.365
_exptl_crystal_density_method 'not measured'
_exptl_crystal_description block
_exptl_crystal_F_000 992
_exptl_crystal_size_max 0.40
_exptl_crystal_size_mid 0.26
_exptl_crystal_size_min 0.20
_refine_diff_density_max 0.186
_refine_diff_density_min -0.262
_refine_diff_density_rms 0.038
_refine_ls_extinction_method none
_refine_ls_goodness_of_fit_ref 1.035
_refine_ls_hydrogen_treatment mixed
_refine_ls_matrix_type full
_refine_ls_number_parameters 305
_refine_ls_number_reflns 4056
_refine_ls_number_restraints 0
_refine_ls_restrained_S_all 1.035
_refine_ls_R_factor_all 0.0715
_refine_ls_R_factor_gt 0.0478
_refine_ls_shift/su_max 0.000
_refine_ls_shift/su_mean 0.000
_refine_ls_structure_factor_coef Fsqd
_refine_ls_weighting_details 'calc w=1/[\s^2^(Fo^2^)+(0.0589P)^2^+0.4774P] where P=(Fo^2^+2Fc^2^)/3'
_refine_ls_weighting_scheme calc
_refine_ls_wR_factor_gt 0.1138
_refine_ls_wR_factor_ref 0.1242
_reflns_number_gt 2884
_reflns_number_total 4056
_reflns_threshold_expression >2sigma(I)
_cod_data_source_file ol800497u-file007.cif
_cod_data_source_block rn50_
_cod_depositor_comments
;
The following automatic conversions were performed:

'_symmetry_cell_setting' value 'Monoclinic' changed to 'monoclinic'
according to /home/saulius/struct/CIF-dictionaries/cif_core.dic
dictionary named 'cif_core.dic' version 2.4.1 from 2010-06-29.

Automatic conversion script
Id: cif_fix_values 1715 2011-07-08 13:25:40Z adriana 

 Updated bibliographic information.

 Antanas Vaitkus,
 2019-09-22
;
_cod_original_sg_symbol_H-M P2(1)/c
_cod_database_code 1504650

loop_
_symmetry_equiv_pos_as_xyz
'x, y, z'
'-x, y+1/2, -z+1/2'
'-x, -y, -z'
'x, -y-1/2, z-1/2'

loop_
_atom_site_label
_atom_site_type_symbol
_atom_site_fract_x
_atom_site_fract_y
_atom_site_fract_z
_atom_site_U_iso_or_equiv
_atom_site_adp_type
_atom_site_occupancy
_atom_site_symmetry_multiplicity
_atom_site_calc_flag
_atom_site_refinement_flags
Cl1 Cl 0.61128(7) 1.01877(4) 0.86167(6) 0.0699(2) Uani 1 1 d .
Cl2 Cl 0.36396(8) 0.73995(5) 1.04815(7) 0.0891(3) Uani 1 1 d .
N1 N 0.83731(19) 0.97222(12) 0.20661(16) 0.0570(6) Uani 1 1 d .
N2 N 0.6776(2) 0.94815(13) 0.58041(18) 0.0572(6) Uani 1 1 d .
H2 H 0.632(3) 0.9891(17) 0.591(2) 0.076(9) Uiso 1 1 d .
N3 N 0.67007(18) 0.80744(12) 0.73533(15) 0.0537(5) Uani 1 1 d .
C1 C 0.6881(2) 0.89127(14) 0.74783(19) 0.0529(6) Uani 1 1 d .
C2 C 0.6246(2) 0.91777(14) 0.82182(19) 0.0516(6) Uani 1 1 d .
C3 C 0.5646(2) 0.84794(14) 0.85887(18) 0.0496(6) Uani 1 1 d .
C4 C 0.4927(2) 0.83604(16) 0.93573(19) 0.0565(6) Uani 1 1 d .
H4 H 0.4731 0.8801 0.9756 0.068 Uiso 1 1 calc R
C5 C 0.4517(2) 0.75761(16) 0.9509(2) 0.0591(7) Uani 1 1 d .
C6 C 0.4803(2) 0.69013(16) 0.8932(2) 0.0636(7) Uani 1 1 d .
H6 H 0.4501 0.6378 0.9059 0.076 Uiso 1 1 calc R
C7 C 0.5522(2) 0.69988(15) 0.8180(2) 0.0586(7) Uani 1 1 d .
H7 H 0.5719 0.6549 0.7795 0.070 Uiso 1 1 calc R
C8 C 0.5947(2) 0.77906(14) 0.80108(19) 0.0502(6) Uani 1 1 d .
C9 C 0.7253(2) 0.77408(14) 0.6507(2) 0.0522(6) Uani 1 1 d .
H9A H 0.6654 0.7705 0.5890 0.063 Uiso 1 1 calc R
H9B H 0.7618 0.7199 0.6665 0.063 Uiso 1 1 calc R
C10 C 0.8254(2) 0.84082(13) 0.64161(18) 0.0493(6) Uani 1 1 d .
H10 H 0.8931 0.8300 0.6974 0.059 Uiso 1 1 calc R
C11 C 0.7626(2) 0.92128(14) 0.66971(19) 0.0528(6) Uani 1 1 d .
H11 H 0.8224 0.9644 0.6959 0.063 Uiso 1 1 calc R
C12 C 0.8854(2) 0.84560(13) 0.54387(18) 0.0454(6) Uani 1 1 d .
C13 C 1.0180(2) 0.87807(16) 0.5789(2) 0.0577(7) Uani 1 1 d .
H13A H 1.0151 0.9240 0.6244 0.087 Uiso 1 1 calc R
H13B H 1.0537 0.8958 0.5206 0.087 Uiso 1 1 calc R
H13C H 1.0677 0.8345 0.6133 0.087 Uiso 1 1 calc R
C14 C 0.8839(2) 0.75779(13) 0.4971(2) 0.0548(6) Uani 1 1 d .
H14A H 0.9317 0.7209 0.5444 0.082 Uiso 1 1 calc R
H14B H 0.9191 0.7597 0.4351 0.082 Uiso 1 1 calc R
H14C H 0.8000 0.7382 0.4829 0.082 Uiso 1 1 calc R
C15 C 0.8198(2) 0.90629(12) 0.46450(18) 0.0437(6) Uani 1 1 d .
C16 C 0.7215(2) 0.95455(13) 0.48670(19) 0.0477(6) Uani 1 1 d .
C17 C 0.6573(2) 1.00856(14) 0.4140(2) 0.0552(7) Uani 1 1 d .
H17 H 0.5922 1.0400 0.4315 0.066 Uiso 1 1 calc R
C18 C 0.6877(2) 1.01612(14) 0.3189(2) 0.0557(7) Uani 1 1 d .
H18 H 0.6432 1.0509 0.2709 0.067 Uiso 1 1 calc R
C19 C 0.7871(2) 0.97040(13) 0.29586(19) 0.0492(6) Uani 1 1 d .
C20 C 0.7951(3) 1.02365(18) 0.1182(2) 0.0719(8) Uani 1 1 d .
H20A H 0.7062 1.0314 0.1129 0.086 Uiso 1 1 calc R
H20B H 0.8113 0.9950 0.0574 0.086 Uiso 1 1 calc R
C21 C 0.8564(4) 1.10675(19) 0.1229(3) 0.0977(11) Uani 1 1 d .
H21A H 0.8378 1.1365 0.1814 0.147 Uiso 1 1 calc R
H21B H 0.8264 1.1375 0.0623 0.147 Uiso 1 1 calc R
H21C H 0.9445 1.0996 0.1280 0.147 Uiso 1 1 calc R
C22 C 0.9430(2) 0.92503(14) 0.21925(19) 0.0518(6) Uani 1 1 d .
C23 C 1.0259(3) 0.91400(16) 0.1508(2) 0.0627(7) Uani 1 1 d .
H23 H 1.0128 0.9397 0.0873 0.075 Uiso 1 1 calc R
C24 C 1.1268(3) 0.86482(16) 0.1782(2) 0.0663(8) Uani 1 1 d .
H24 H 1.1827 0.8560 0.1328 0.080 Uiso 1 1 calc R
C25 C 1.1466(2) 0.82778(17) 0.2738(2) 0.0649(7) Uani 1 1 d .
H25 H 1.2165 0.7949 0.2917 0.078 Uiso 1 1 calc R
C26 C 1.0652(2) 0.83855(15) 0.3423(2) 0.0565(7) Uani 1 1 d .
H26 H 1.0804 0.8130 0.4057 0.068 Uiso 1 1 calc R
C27 C 0.9594(2) 0.88794(13) 0.31703(18) 0.0466(6) Uani 1 1 d .
C28 C 0.8564(2) 0.91684(12) 0.36744(18) 0.0447(6) Uani 1 1 d .

loop_
_atom_site_aniso_label
_atom_site_aniso_U_11
_atom_site_aniso_U_22
_atom_site_aniso_U_33
_atom_site_aniso_U_23
_atom_site_aniso_U_13
_atom_site_aniso_U_12
Cl1 0.0884(5) 0.0502(4) 0.0717(5) -0.0146(3) 0.0142(4) -0.0059(3)
Cl2 0.0933(6) 0.0881(6) 0.0933(6) 0.0244(4) 0.0383(5) 0.0101(4)
N1 0.0619(14) 0.0525(12) 0.0531(14) 0.0070(10) -0.0024(11) 0.0025(10)
N2 0.0578(14) 0.0486(12) 0.0652(16) 0.0011(11) 0.0093(12) 0.0142(10)
N3 0.0591(13) 0.0441(11) 0.0586(13) -0.0047(9) 0.0113(11) -0.0045(9)
C1 0.0571(15) 0.0429(13) 0.0566(16) -0.0031(11) 0.0018(13) -0.0068(11)
C2 0.0556(14) 0.0456(13) 0.0513(15) -0.0057(11) 0.0006(13) -0.0019(11)
C3 0.0470(14) 0.0512(14) 0.0476(15) 0.0032(11) -0.0024(12) 0.0032(11)
C4 0.0558(15) 0.0586(15) 0.0525(16) 0.0031(12) -0.0007(13) 0.0099(12)
C5 0.0508(15) 0.0629(16) 0.0632(17) 0.0161(13) 0.0076(13) 0.0067(12)
C6 0.0570(16) 0.0523(15) 0.082(2) 0.0151(14) 0.0108(15) 0.0006(12)
C7 0.0543(15) 0.0469(14) 0.0744(19) 0.0026(12) 0.0091(14) 0.0032(12)
C8 0.0469(14) 0.0470(13) 0.0555(15) 0.0040(11) 0.0032(12) 0.0005(11)
C9 0.0518(14) 0.0426(12) 0.0615(16) -0.0012(11) 0.0063(12) -0.0010(10)
C10 0.0474(13) 0.0443(12) 0.0522(15) 0.0013(11) -0.0052(11) -0.0010(11)
C11 0.0583(15) 0.0423(13) 0.0572(16) -0.0041(11) 0.0066(13) -0.0084(11)
C12 0.0423(13) 0.0418(12) 0.0499(15) 0.0035(10) -0.0006(11) 0.0027(10)
C13 0.0463(14) 0.0640(15) 0.0593(17) 0.0038(12) -0.0037(13) -0.0018(12)
C14 0.0583(15) 0.0411(12) 0.0635(17) 0.0051(11) 0.0035(13) 0.0074(11)
C15 0.0403(12) 0.0351(11) 0.0523(15) -0.0009(10) -0.0040(11) -0.0018(9)
C16 0.0466(13) 0.0376(12) 0.0570(16) -0.0018(11) 0.0021(12) -0.0011(10)
C17 0.0478(14) 0.0412(12) 0.0739(19) 0.0018(12) 0.0006(14) 0.0083(11)
C18 0.0532(15) 0.0472(13) 0.0614(18) 0.0105(12) -0.0089(13) 0.0065(11)
C19 0.0475(14) 0.0419(12) 0.0543(16) 0.0014(11) -0.0049(12) -0.0034(11)
C20 0.080(2) 0.0804(19) 0.0494(17) 0.0090(14) -0.0094(15) 0.0090(16)
C21 0.143(3) 0.068(2) 0.078(2) 0.0253(16) 0.003(2) 0.002(2)
C22 0.0555(15) 0.0440(13) 0.0538(16) -0.0077(11) 0.0009(13) -0.0075(11)
C23 0.0782(19) 0.0541(15) 0.0558(17) -0.0080(12) 0.0102(15) -0.0111(14)
C24 0.0699(19) 0.0586(16) 0.074(2) -0.0158(15) 0.0220(16) -0.0092(14)
C25 0.0517(16) 0.0598(16) 0.083(2) -0.0083(15) 0.0104(15) 0.0023(12)
C26 0.0506(15) 0.0521(14) 0.0658(17) 0.0029(12) 0.0051(13) 0.0037(12)
C27 0.0459(13) 0.0405(12) 0.0513(15) -0.0029(11) 0.0009(11) -0.0031(10)
C28 0.0414(12) 0.0353(11) 0.0535(15) 0.0008(10) -0.0052(11) -0.0028(9)

loop_
_atom_type_symbol
_atom_type_description
_atom_type_scat_dispersion_real
_atom_type_scat_dispersion_imag
_atom_type_scat_source
C C 0.0033 0.0000 'International Tables Vol C Tables 4.2.6.8 and 6.1.1.4'
H H 0.0000 0.0000 'International Tables Vol C Tables 4.2.6.8 and 6.1.1.4'
N N 0.0061 0.0000 'International Tables Vol C Tables 4.2.6.8 and 6.1.1.4'
Cl Cl 0.1484 0.0000 'International Tables Vol C Tables 4.2.6.8 and 6.1.1.4'

loop_
_geom_angle_atom_site_label_1
_geom_angle_atom_site_label_2
_geom_angle_atom_site_label_3
_geom_angle
C22 N1 C19 108.5(2)
C22 N1 C20 125.1(2)
C19 N1 C20 125.9(2)
C16 N2 C11 118.9(2)
C16 N2 H2 111.9(19)
C11 N2 H2 114.4(19)
C8 N3 C1 110.0(2)
C8 N3 C9 136.8(2)
C1 N3 C9 112.9(2)
C2 C1 N3 108.6(2)
C2 C1 C11 142.6(2)
N3 C1 C11 108.6(2)
C1 C2 C3 108.2(2)
C1 C2 Cl1 126.63(19)
C3 C2 Cl1 125.1(2)
C4 C3 C8 119.4(2)
C4 C3 C2 134.5(2)
C8 C3 C2 106.0(2)
C5 C4 C3 118.0(2)
C5 C4 H4 121.0
C3 C4 H4 121.0
C4 C5 C6 122.4(3)
C4 C5 Cl2 119.3(2)
C6 C5 Cl2 118.3(2)
C7 C6 C5 120.8(2)
C7 C6 H6 119.6
C5 C6 H6 119.6
C6 C7 C8 117.7(2)
C6 C7 H7 121.1
C8 C7 H7 121.1
N3 C8 C7 131.3(2)
N3 C8 C3 107.1(2)
C7 C8 C3 121.6(2)
N3 C9 C10 100.46(18)
N3 C9 H9A 111.7
C10 C9 H9A 111.7
N3 C9 H9B 111.7
C10 C9 H9B 111.7
H9A C9 H9B 109.4
C11 C10 C12 115.02(19)
C11 C10 C9 102.77(19)
C12 C10 C9 119.55(19)
C11 C10 H10 106.2
C12 C10 H10 106.2
C9 C10 H10 106.2
N2 C11 C1 108.3(2)
N2 C11 C10 107.8(2)
C1 C11 C10 101.80(19)
N2 C11 H11 112.7
C1 C11 H11 112.7
C10 C11 H11 112.7
C15 C12 C10 113.41(18)
C15 C12 C13 108.12(18)
C10 C12 C13 105.09(19)
C15 C12 C14 109.40(18)
C10 C12 C14 108.21(18)
C13 C12 C14 112.62(19)
C12 C13 H13A 109.5
C12 C13 H13B 109.5
H13A C13 H13B 109.5
C12 C13 H13C 109.5
H13A C13 H13C 109.5
H13B C13 H13C 109.5
C12 C14 H14A 109.5
C12 C14 H14B 109.5
H14A C14 H14B 109.5
C12 C14 H14C 109.5
H14A C14 H14C 109.5
H14B C14 H14C 109.5
C16 C15 C28 117.2(2)
C16 C15 C12 120.4(2)
C28 C15 C12 122.41(19)
C15 C16 N2 121.5(2)
C15 C16 C17 121.4(2)
N2 C16 C17 117.0(2)
C18 C17 C16 121.9(2)
C18 C17 H17 119.1
C16 C17 H17 119.1
C17 C18 C19 117.8(2)
C17 C18 H18 121.1
C19 C18 H18 121.1
N1 C19 C18 127.2(2)
N1 C19 C28 110.4(2)
C18 C19 C28 122.3(2)
N1 C20 C21 113.0(2)
N1 C20 H20A 109.0
C21 C20 H20A 109.0
N1 C20 H20B 109.0
C21 C20 H20B 109.0
H20A C20 H20B 107.8
C20 C21 H21A 109.5
C20 C21 H21B 109.5
H21A C21 H21B 109.5
C20 C21 H21C 109.5
H21A C21 H21C 109.5
H21B C21 H21C 109.5
N1 C22 C23 127.6(2)
N1 C22 C27 109.6(2)
C23 C22 C27 122.8(2)
C24 C23 C22 118.7(3)
C24 C23 H23 120.6
C22 C23 H23 120.6
C23 C24 C25 120.2(3)
C23 C24 H24 119.9
C25 C24 H24 119.9
C26 C25 C24 121.5(3)
C26 C25 H25 119.2
C24 C25 H25 119.2
C25 C26 C27 120.3(2)
C25 C26 H26 119.9
C27 C26 H26 119.9
C26 C27 C22 116.5(2)
C26 C27 C28 137.0(2)
C22 C27 C28 106.5(2)
C15 C28 C19 119.3(2)
C15 C28 C27 135.8(2)
C19 C28 C27 104.9(2)

loop_
_geom_bond_atom_site_label_1
_geom_bond_atom_site_label_2
_geom_bond_distance
Cl1 C2 1.724(2)
Cl2 C5 1.742(3)
N1 C22 1.370(3)
N1 C19 1.378(3)
N1 C20 1.454(3)
N2 C16 1.402(3)
N2 C11 1.458(3)
N2 H2 0.85(3)
N3 C8 1.365(3)
N3 C1 1.372(3)
N3 C9 1.455(3)
C1 C2 1.353(3)
C1 C11 1.491(3)
C2 C3 1.426(3)
C3 C4 1.390(3)
C3 C8 1.416(3)
C4 C5 1.365(3)
C4 H4 0.9300
C5 C6 1.392(4)
C6 C7 1.368(4)
C6 H6 0.9300
C7 C8 1.387(3)
C7 H7 0.9300
C9 C10 1.551(3)
C9 H9A 0.9700
C9 H9B 0.9700
C10 C11 1.538(3)
C10 C12 1.540(3)
C10 H10 0.9800
C11 H11 0.9800
C12 C15 1.534(3)
C12 C13 1.544(3)
C12 C14 1.544(3)
C13 H13A 0.9600
C13 H13B 0.9600
C13 H13C 0.9600
C14 H14A 0.9600
C14 H14B 0.9600
C14 H14C 0.9600
C15 C16 1.392(3)
C15 C28 1.415(3)
C16 C17 1.407(3)
C17 C18 1.358(4)
C17 H17 0.9300
C18 C19 1.382(3)
C18 H18 0.9300
C19 C28 1.416(3)
C20 C21 1.494(4)
C20 H20A 0.9700
C20 H20B 0.9700
C21 H21A 0.9600
C21 H21B 0.9600
C21 H21C 0.9600
C22 C23 1.387(4)
C22 C27 1.416(3)
C23 C24 1.362(4)
C23 H23 0.9300
C24 C25 1.390(4)
C24 H24 0.9300
C25 C26 1.374(4)
C25 H25 0.9300
C26 C27 1.401(3)
C26 H26 0.9300
C27 C28 1.467(3)
